data_1576404
loop_
_publ_author_name
'Zhao, Yuan-Yuan'
'Chen, Jian-Cheng'
'Zhang, Li'
'Chen, Jiabin'
'Liao, Qing'
'Li, Zhong-Qiu'
'Lin, Meijin'
'Yao, Jiannian'
'Zhong, Yu-Wu'

_publ_section_title
;
 A pyridinium cation engineering strategy to achieve high-performance
 X-ray scintillation of antimony halides
;
_journal_name_full 'Chemical Science'
_journal_paper_doi 10.1039/D5SC08289G
_journal_year 2026
_chemical_formula_moiety 'Cl5 Sb, 2(C12 H11 N2 O)'
_chemical_formula_sum 'C24 H22 Cl5.01 N4 O2 Sb'
_chemical_formula_weight 697.81
_space_group_crystal_system triclinic
_space_group_IT_number 2
_space_group_name_Hall '-P 1'
_space_group_name_H-M_alt 'P -1'
_atom_sites_solution_hydrogens mixed
_atom_sites_solution_primary iterative
_audit_creation_date 2025-03-13
_audit_creation_method
;
Olex2 1.5
(compiled 2021.07.19 svn.r715e62df for OlexSys, GUI svn.r6383)
;
_audit_update_record
;
2025-03-14 deposited with the CCDC.	2025-12-04 downloaded from the CCDC.
;
_cell_angle_alpha 104.076(2)
_cell_angle_beta 101.790(2)
_cell_angle_gamma 96.385(2)
_cell_formula_units_Z 2
_cell_length_a 6.9093(2)
_cell_length_b 12.2402(3)
_cell_length_c 16.5732(4)
_cell_measurement_reflns_used 14843
_cell_measurement_temperature 170.00(10)
_cell_measurement_theta_max 30.4060
_cell_measurement_theta_min 1.7110
_cell_volume 1311.60(6)
_computing_cell_refinement 'CrysAlisPro 1.171.39.45i (Rigaku OD, 2018)'
_computing_data_collection 'CrysAlisPro 1.171.39.45i (Rigaku OD, 2018)'
_computing_data_reduction 'CrysAlisPro 1.171.39.45i (Rigaku OD, 2018)'
_computing_molecular_graphics 'Olex2 1.5 (Dolomanov et al., 2009)'
_computing_publication_material 'Olex2 1.5 (Dolomanov et al., 2009)'
_computing_structure_refinement 'SHELXL 2018/3 (Sheldrick, 2015)'
_computing_structure_solution 'olex2.solve 1.5 (Bourhis et al., 2015)'
_diffrn_ambient_environment N~2~
_diffrn_ambient_temperature 170.00(10)
_diffrn_detector 'CCD plate'
_diffrn_measured_fraction_theta_full 0.999
_diffrn_measured_fraction_theta_max 0.813
_diffrn_measurement_details
;
List of Runs (angles in degrees, time in seconds):

  # Type    Start    End  Width  t~exp~   \w     \q     \k     \f   Frames
#--------------------------------------------------------------------------
  1  \w    -44.00  80.00   0.50    0.50    --   -8.90  45.00 177.46  248
  2  \w    -78.00 -37.00   0.50    0.50    --   -8.90  45.00  75.05   82
  3  \w    -33.00  72.00   0.50    0.50    --   -8.90  45.00  75.05  210
  4  \w    -49.00 -23.00   0.50    0.50    --   -8.90  45.00 120.00   52
  5  \w    -20.00  24.00   0.50    0.50    --   -8.90  45.00 120.00   88
  6  \w     55.00  80.00   0.50    0.50    --   -8.90  45.00 120.00   50
  7  \w    -95.00 -56.00   0.50    0.50    --   -8.90  45.00 150.00   78
  8  \w    -48.00  53.00   0.50    0.50    --   -8.90  45.00  -6.20  202
;
_diffrn_measurement_device 'four-circle diffractometer'
_diffrn_measurement_device_type 'XtaLAB AFC10 (RCD3): fixed-chi single'
_diffrn_measurement_method '\w scans'
_diffrn_orient_matrix_type 'CrysAlisPro convention (1999,Acta A55,543-557)'
_diffrn_orient_matrix_UB_11 0.0024217000
_diffrn_orient_matrix_UB_12 -0.0144814000
_diffrn_orient_matrix_UB_13 0.0390732000
_diffrn_orient_matrix_UB_21 -0.1027043000
_diffrn_orient_matrix_UB_22 -0.0253336000
_diffrn_orient_matrix_UB_23 -0.0151371000
_diffrn_orient_matrix_UB_31 0.0277354000
_diffrn_orient_matrix_UB_32 -0.0531331000
_diffrn_orient_matrix_UB_33 -0.0176071000
_diffrn_radiation_monochromator mirror
_diffrn_radiation_probe x-ray
_diffrn_radiation_type 'Mo K\a'
_diffrn_radiation_wavelength 0.71073
_diffrn_reflns_av_R_equivalents 0.0178
_diffrn_reflns_av_unetI/netI 0.0207
_diffrn_reflns_Laue_measured_fraction_full 0.999
_diffrn_reflns_Laue_measured_fraction_max 0.813
_diffrn_reflns_limit_h_max 8
_diffrn_reflns_limit_h_min -9
_diffrn_reflns_limit_k_max 16
_diffrn_reflns_limit_k_min -15
_diffrn_reflns_limit_l_max 21
_diffrn_reflns_limit_l_min -22
_diffrn_reflns_number 19041
_diffrn_reflns_point_group_measured_fraction_full 0.999
_diffrn_reflns_point_group_measured_fraction_max 0.813
_diffrn_reflns_theta_full 25.242
_diffrn_reflns_theta_max 30.432
_diffrn_reflns_theta_min 1.740
_diffrn_source 'Rotating-anode X-ray tube'
_diffrn_source_type 'Rigaku (Mo) X-ray Source'
_exptl_absorpt_coefficient_mu 1.593
_exptl_absorpt_correction_T_max 1.00000
_exptl_absorpt_correction_T_min 0.26566
_exptl_absorpt_correction_type multi-scan
_exptl_absorpt_process_details
;
CrysAlisPro 1.171.39.45i (Rigaku Oxford Diffraction, 2018)
Empirical absorption correction using spherical harmonics,
 implemented in SCALE3 ABSPACK scaling algorithm.
;
_exptl_crystal_colour colourless
_exptl_crystal_colour_primary colourless
_exptl_crystal_density_diffrn 1.767
_exptl_crystal_description plate
_exptl_crystal_F_000 692
_refine_diff_density_max 0.419
_refine_diff_density_min -0.530
_refine_diff_density_rms 0.059
_refine_ls_extinction_method none
_refine_ls_goodness_of_fit_ref 1.018
_refine_ls_hydrogen_treatment mixed
_refine_ls_matrix_type full
_refine_ls_number_parameters 341
_refine_ls_number_reflns 6462
_refine_ls_number_restraints 0
_refine_ls_restrained_S_all 1.018
_refine_ls_R_factor_all 0.0206
_refine_ls_R_factor_gt 0.0184
_refine_ls_shift/su_max 0.001
_refine_ls_shift/su_mean 0.000
_refine_ls_structure_factor_coef Fsqd
_refine_ls_weighting_details 'w=1/[\s^2^(Fo^2^)+(0.0220P)^2^+0.5086P] where P=(Fo^2^+2Fc^2^)/3'
_refine_ls_weighting_scheme calc
_refine_ls_wR_factor_gt 0.0449
_refine_ls_wR_factor_ref 0.0455
_reflns_Friedel_coverage 0.000
_reflns_number_gt 6041
_reflns_number_total 6462
_reflns_threshold_expression 'I > 2\s(I)'
_cod_data_source_file d5sc08289g2.cif
_cod_data_source_block mx15208
_cod_database_code 1576404
_shelx_shelxl_version_number 2018/3
_chemical_oxdiff_formula CHNOSbCl
_chemical_oxdiff_usercomment CHNOSbCl
_shelx_space_group_comment
;
The symmetry employed for this shelxl refinement is uniquely defined
by the following loop, which should always be used as a source of
symmetry information in preference to the above space-group names.
They are only intended as comments.
;
_olex2_refinement_description
;
1. Fixed Uiso
 At 1.2 times of:
  All C(H) groups, All N(H) groups
2.a Aromatic/amide H refined with riding coordinates:
 N2(H2), N4(H4A), C22(H22), C10(H10), C21(H21), C12(H12), C1(H1A), C17(H17),
 C9(H9), C5(H5), C4(H4), C11(H11), C3(H3), C16(H16), C15(H15), C13(H13),
 C14(H14), C2(H2A)
;
_olex2_submission_special_instructions 'No special instructions were received'
_oxdiff_exptl_absorpt_empirical_details
;
Empirical correction (ABSPACK) includes:
- Absorption correction using spherical harmonics
- Frame scaling
;
_oxdiff_exptl_absorpt_empirical_full_max 2.086
_oxdiff_exptl_absorpt_empirical_full_min 0.466

loop_
_space_group_symop_operation_xyz
'x, y, z'
'-x, -y, -z'

loop_
_atom_site_label
_atom_site_type_symbol
_atom_site_fract_x
_atom_site_fract_y
_atom_site_fract_z
_atom_site_U_iso_or_equiv
_atom_site_adp_type
_atom_site_occupancy
_atom_site_site_symmetry_order
_atom_site_calc_flag
_atom_site_refinement_flags_posn
_atom_site_refinement_flags_adp
_atom_site_refinement_flags_occupancy
_atom_site_disorder_assembly
_atom_site_disorder_group
Sb1 Sb 0.44628(2) 0.73213(2) 0.76492(2) 0.01699(3) Uani 1 1 d . . . . .
Cl1 Cl 0.61364(5) 0.77878(3) 0.66245(2) 0.01928(7) Uani 1 1 d . . . . .
Cl4 Cl 0.13020(5) 0.77150(3) 0.67672(2) 0.02128(7) Uani 1 1 d . . . . .
Cl2 Cl 0.82632(6) 0.70388(3) 0.84057(2) 0.02229(8) Uani 1 1 d . . . . .
Cl5 Cl 0.36244(6) 0.52526(3) 0.67175(3) 0.02781(8) Uani 1 1 d . . . . .
Cl3 Cl 0.53517(6) 0.94652(3) 0.85089(3) 0.02876(9) Uani 1 1 d . . . . .
O1 O 0.81250(18) 0.09756(9) 0.61438(7) 0.0277(2) Uani 1 1 d . . . . .
O2 O 1.13622(19) 0.38106(10) 0.84004(7) 0.0322(3) Uani 1 1 d . . . . .
N2 N 0.75821(19) 0.19422(10) 0.51320(8) 0.0205(3) Uani 1 1 d . . . . .
H2 H 0.728149 0.185232 0.457501 0.025 Uiso 1 1 calc R U . . .
N4 N 1.17073(19) 0.30524(10) 0.95296(8) 0.0200(2) Uani 1 1 d . . . . .
H4A H 1.201697 0.322130 1.009281 0.024 Uiso 1 1 calc R U . . .
N3 N 1.0173(2) -0.03888(12) 0.83212(9) 0.0248(3) Uani 1 1 d . . . . .
N1 N 0.8390(2) 0.52849(11) 0.65632(9) 0.0230(3) Uani 1 1 d . . . . .
C22 C 1.1608(2) 0.11117(13) 0.95548(9) 0.0221(3) Uani 1 1 d . . . . .
H22 H 1.225318 0.136596 1.014769 0.026 Uiso 1 1 calc R U . . .
C8 C 0.7872(2) 0.30487(12) 0.56395(9) 0.0180(3) Uani 1 1 d . . . . .
C20 C 1.1189(2) 0.19063(12) 0.90912(9) 0.0188(3) Uani 1 1 d . . . . .
C18 C 1.2446(2) 0.51284(12) 0.97719(10) 0.0197(3) Uani 1 1 d . . . . .
C23 C 1.1090(2) -0.00259(13) 0.91552(10) 0.0241(3) Uani 1 1 d . . . . .
C10 C 0.8347(3) 0.33589(13) 0.65337(10) 0.0259(3) Uani 1 1 d . . . . .
H10 H 0.849776 0.279293 0.683470 0.031 Uiso 1 1 calc R U . . .
C19 C 1.1787(2) 0.39593(13) 0.91707(9) 0.0206(3) Uani 1 1 d . . . . .
C6 C 0.7320(2) -0.01328(12) 0.46942(9) 0.0188(3) Uani 1 1 d . . . . .
C21 C 1.0276(3) 0.14897(14) 0.82180(10) 0.0265(3) Uani 1 1 d . . . . .
H21 H 1.000340 0.200418 0.787919 0.032 Uiso 1 1 calc R U . . .
C7 C 0.7707(2) 0.09547(12) 0.53928(9) 0.0192(3) Uani 1 1 d . . . . .
C12 C 0.8594(3) 0.44841(14) 0.69713(10) 0.0270(3) Uani 1 1 d . . . . .
H12 H 0.891782 0.469638 0.757994 0.032 Uiso 1 1 calc R U . . .
C1 C 0.6761(3) -0.22318(13) 0.34731(11) 0.0285(3) Uani 1 1 d . . . . .
H1A H 0.659321 -0.294435 0.305660 0.034 Uiso 1 1 calc R U . . .
C24 C 0.9778(3) 0.03384(14) 0.78545(11) 0.0289(3) Uani 1 1 d . . . . .
C17 C 1.2834(2) 0.53734(13) 1.06609(10) 0.0242(3) Uani 1 1 d . . . . .
H17 H 1.269809 0.477117 1.092516 0.029 Uiso 1 1 calc R U . . .
C9 C 0.7685(2) 0.39217(13) 0.52333(10) 0.0253(3) Uani 1 1 d . . . . .
H9 H 0.737466 0.374295 0.462555 0.030 Uiso 1 1 calc R U . . .
C5 C 0.7634(2) -0.11208(13) 0.49417(10) 0.0245(3) Uani 1 1 d . . . . .
H5 H 0.804802 -0.107866 0.553299 0.029 Uiso 1 1 calc R U . . .
C4 C 0.6682(2) -0.02164(13) 0.38253(10) 0.0245(3) Uani 1 1 d . . . . .
H4 H 0.642457 0.044451 0.364546 0.029 Uiso 1 1 calc R U . . .
C11 C 0.7946(3) 0.50261(14) 0.57079(10) 0.0281(3) Uani 1 1 d . . . . .
H11 H 0.781241 0.561673 0.543012 0.034 Uiso 1 1 calc R U . . .
C3 C 0.7350(3) -0.21602(14) 0.43370(11) 0.0286(3) Uani 1 1 d . . . . .
H3 H 0.755869 -0.282865 0.451436 0.034 Uiso 1 1 calc R U . . .
C16 C 1.2666(2) 0.60233(14) 0.93987(11) 0.0264(3) Uani 1 1 d . . . . .
H16 H 1.241414 0.586643 0.879298 0.032 Uiso 1 1 calc R U . . .
C15 C 1.3419(3) 0.64950(14) 1.11610(11) 0.0291(3) Uani 1 1 d . . . . .
H15 H 1.368434 0.665711 1.176734 0.035 Uiso 1 1 calc R U . . .
C13 C 1.3621(2) 0.73801(14) 1.07847(12) 0.0301(4) Uani 1 1 d . . . . .
H13 H 1.401197 0.814791 1.113005 0.036 Uiso 1 1 calc R U . . .
C14 C 1.3249(3) 0.71402(14) 0.99039(12) 0.0306(4) Uani 1 1 d . . . . .
H14 H 1.339349 0.774514 0.964292 0.037 Uiso 1 1 calc R U . . .
C2 C 0.6420(3) -0.12624(14) 0.32207(11) 0.0297(3) Uani 1 1 d . . . . .
H2A H 0.600324 -0.131093 0.262835 0.036 Uiso 1 1 calc R U . . .
H1 H 0.853(3) 0.5951(17) 0.6852(12) 0.029(5) Uiso 1 1 d . . . . .
H3A H 0.988(3) -0.1064(18) 0.8101(13) 0.031(5) Uiso 1 1 d . . . . .
H23 H 1.135(3) -0.0605(15) 0.9439(11) 0.026(5) Uiso 1 1 d . . . . .
H24 H 0.916(3) 0.0028(17) 0.7280(14) 0.041(6) Uiso 1 1 d . . . . .

loop_
_atom_site_aniso_label
_atom_site_aniso_U_11
_atom_site_aniso_U_22
_atom_site_aniso_U_33
_atom_site_aniso_U_23
_atom_site_aniso_U_13
_atom_site_aniso_U_12
Sb1 0.02165(5) 0.01415(5) 0.01591(5) 0.00432(4) 0.00604(4) 0.00274(4)
Cl1 0.01932(16) 0.02158(17) 0.01873(16) 0.00794(13) 0.00588(13) 0.00302(13)
Cl4 0.01879(16) 0.01928(17) 0.02436(17) 0.00281(14) 0.00563(13) 0.00360(13)
Cl2 0.03246(19) 0.01755(17) 0.01543(16) 0.00372(13) 0.00183(14) 0.00744(14)
Cl5 0.0307(2) 0.01401(17) 0.0366(2) 0.00431(15) 0.00753(16) 0.00208(14)
Cl3 0.0303(2) 0.01912(18) 0.0320(2) -0.00174(15) 0.00653(16) 0.00525(15)
O1 0.0420(7) 0.0216(6) 0.0195(5) 0.0070(4) 0.0059(5) 0.0047(5)
O2 0.0500(7) 0.0237(6) 0.0187(5) 0.0068(5) 0.0019(5) -0.0015(5)
N2 0.0301(7) 0.0146(6) 0.0142(6) 0.0018(5) 0.0024(5) 0.0034(5)
N4 0.0277(7) 0.0160(6) 0.0138(6) 0.0023(5) 0.0023(5) 0.0025(5)
N3 0.0300(7) 0.0141(7) 0.0274(7) -0.0011(5) 0.0092(6) 0.0024(5)
N1 0.0264(7) 0.0147(6) 0.0235(7) -0.0016(5) 0.0048(5) 0.0033(5)
C22 0.0285(8) 0.0206(8) 0.0171(7) 0.0043(6) 0.0057(6) 0.0057(6)
C8 0.0177(7) 0.0158(7) 0.0184(7) 0.0019(5) 0.0030(5) 0.0031(5)
C20 0.0205(7) 0.0176(7) 0.0180(7) 0.0027(6) 0.0064(5) 0.0029(5)
C18 0.0162(7) 0.0180(7) 0.0243(7) 0.0053(6) 0.0038(6) 0.0029(5)
C23 0.0305(8) 0.0196(8) 0.0251(8) 0.0066(6) 0.0109(6) 0.0072(6)
C10 0.0381(9) 0.0193(8) 0.0186(7) 0.0037(6) 0.0033(6) 0.0071(6)
C19 0.0205(7) 0.0197(7) 0.0214(7) 0.0059(6) 0.0043(6) 0.0024(6)
C6 0.0175(7) 0.0155(7) 0.0230(7) 0.0046(6) 0.0059(5) 0.0006(5)
C21 0.0358(9) 0.0213(8) 0.0195(7) 0.0055(6) 0.0016(6) 0.0023(6)
C7 0.0189(7) 0.0169(7) 0.0215(7) 0.0047(6) 0.0053(6) 0.0023(5)
C12 0.0350(9) 0.0247(8) 0.0181(7) 0.0021(6) 0.0025(6) 0.0076(7)
C1 0.0317(9) 0.0149(7) 0.0338(9) -0.0012(6) 0.0076(7) 0.0014(6)
C24 0.0372(9) 0.0243(8) 0.0189(8) 0.0004(6) 0.0010(7) 0.0021(7)
C17 0.0274(8) 0.0197(8) 0.0246(8) 0.0053(6) 0.0060(6) 0.0018(6)
C9 0.0354(9) 0.0197(8) 0.0185(7) 0.0034(6) 0.0039(6) 0.0040(6)
C5 0.0284(8) 0.0194(8) 0.0262(8) 0.0079(6) 0.0069(6) 0.0025(6)
C4 0.0310(8) 0.0157(7) 0.0239(8) 0.0044(6) 0.0020(6) 0.0027(6)
C11 0.0399(9) 0.0184(8) 0.0251(8) 0.0057(6) 0.0057(7) 0.0053(7)
C3 0.0329(9) 0.0163(8) 0.0377(9) 0.0087(7) 0.0090(7) 0.0042(6)
C16 0.0266(8) 0.0234(8) 0.0277(8) 0.0098(7) 0.0011(6) 0.0020(6)
C15 0.0317(9) 0.0235(8) 0.0268(8) -0.0003(7) 0.0061(7) 0.0000(7)
C13 0.0254(8) 0.0177(8) 0.0420(10) 0.0016(7) 0.0057(7) 0.0010(6)
C14 0.0297(8) 0.0196(8) 0.0414(10) 0.0117(7) 0.0033(7) 0.0023(6)
C2 0.0381(9) 0.0221(8) 0.0230(8) 0.0012(6) 0.0023(7) 0.0012(7)

loop_
_atom_type_symbol
_atom_type_description
_atom_type_scat_dispersion_real
_atom_type_scat_dispersion_imag
_atom_type_scat_source
C C 0.0033 0.0016 'International Tables Vol C Tables 4.2.6.8 and 6.1.1.4'
H H 0.0000 0.0000 'International Tables Vol C Tables 4.2.6.8 and 6.1.1.4'
Cl Cl 0.1484 0.1585 'International Tables Vol C Tables 4.2.6.8 and 6.1.1.4'
N N 0.0061 0.0033 'International Tables Vol C Tables 4.2.6.8 and 6.1.1.4'
O O 0.0106 0.0060 'International Tables Vol C Tables 4.2.6.8 and 6.1.1.4'
Sb Sb -0.5866 1.5461 'International Tables Vol C Tables 4.2.6.8 and 6.1.1.4'

loop_
_geom_angle_atom_site_label_1
_geom_angle_atom_site_label_2
_geom_angle_atom_site_label_3
_geom_angle
_geom_angle_site_symmetry_1
_geom_angle_site_symmetry_3
_geom_angle_publ_flag
Cl1 Sb1 Cl4 87.161(12) . . ?
Cl1 Sb1 Cl2 82.281(12) . . ?
Cl1 Sb1 Cl5 88.106(13) . . ?
Cl1 Sb1 Cl3 88.383(13) . . ?
Cl4 Sb1 Cl2 169.381(12) . . ?
Cl4 Sb1 Cl5 88.789(13) . . ?
Cl4 Sb1 Cl3 89.738(12) . . ?
Cl5 Sb1 Cl2 91.989(12) . . ?
Cl5 Sb1 Cl3 176.255(13) . . ?
Cl3 Sb1 Cl2 88.829(12) . . ?
C8 N2 H2 116.1 . . ?
C8 N2 C7 127.81(12) . . ?
C7 N2 H2 116.1 . . ?
C20 N4 H4A 116.8 . . ?
C19 N4 H4A 116.8 . . ?
C19 N4 C20 126.42(13) . . ?
C23 N3 H3A 118.4(14) . . ?
C24 N3 C23 121.68(15) . . ?
C24 N3 H3A 119.9(14) . . ?
C12 N1 C11 121.43(14) . . ?
C12 N1 H1 118.0(13) . . ?
C11 N1 H1 120.6(13) . . ?
C20 C22 H22 120.1 . . ?
C23 C22 H22 120.1 . . ?
C23 C22 C20 119.87(14) . . ?
N2 C8 C10 124.38(13) . . ?
N2 C8 C9 117.95(13) . . ?
C10 C8 C9 117.67(14) . . ?
N4 C20 C22 117.71(13) . . ?
N4 C20 C21 124.42(13) . . ?
C21 C20 C22 117.87(14) . . ?
C17 C18 C19 124.78(13) . . ?
C16 C18 C19 116.23(13) . . ?
C16 C18 C17 118.99(14) . . ?
N3 C23 C22 120.32(15) . . ?
N3 C23 H23 116.3(11) . . ?
C22 C23 H23 123.4(11) . . ?
C8 C10 H10 120.3 . . ?
C12 C10 C8 119.31(14) . . ?
C12 C10 H10 120.3 . . ?
O2 C19 N4 121.49(14) . . ?
O2 C19 C18 121.43(13) . . ?
N4 C19 C18 117.08(12) . . ?
C5 C6 C7 116.83(13) . . ?
C4 C6 C7 124.45(13) . . ?
C4 C6 C5 118.72(14) . . ?
C20 C21 H21 120.2 . . ?
C24 C21 C20 119.54(15) . . ?
C24 C21 H21 120.2 . . ?
O1 C7 N2 121.88(14) . . ?
O1 C7 C6 122.14(13) . . ?
N2 C7 C6 115.98(12) . . ?
N1 C12 C10 121.22(15) . . ?
N1 C12 H12 119.4 . . ?
C10 C12 H12 119.4 . . ?
C3 C1 H1A 120.2 . . ?
C2 C1 H1A 120.2 . . ?
C2 C1 C3 119.59(15) . . ?
N3 C24 C21 120.69(15) . . ?
N3 C24 H24 117.1(13) . . ?
C21 C24 H24 122.2(13) . . ?
C18 C17 H17 120.0 . . ?
C15 C17 C18 120.08(15) . . ?
C15 C17 H17 120.0 . . ?
C8 C9 H9 120.0 . . ?
C11 C9 C8 120.03(14) . . ?
C11 C9 H9 120.0 . . ?
C6 C5 H5 119.6 . . ?
C3 C5 C6 120.72(15) . . ?
C3 C5 H5 119.6 . . ?
C6 C4 H4 119.9 . . ?
C2 C4 C6 120.21(14) . . ?
C2 C4 H4 119.9 . . ?
N1 C11 C9 120.34(15) . . ?
N1 C11 H11 119.8 . . ?
C9 C11 H11 119.8 . . ?
C1 C3 H3 119.9 . . ?
C5 C3 C1 120.21(15) . . ?
C5 C3 H3 119.9 . . ?
C18 C16 H16 119.8 . . ?
C14 C16 C18 120.46(15) . . ?
C14 C16 H16 119.8 . . ?
C17 C15 H15 119.7 . . ?
C13 C15 C17 120.56(16) . . ?
C13 C15 H15 119.7 . . ?
C15 C13 H13 120.2 . . ?
C14 C13 C15 119.53(16) . . ?
C14 C13 H13 120.2 . . ?
C16 C14 H14 119.8 . . ?
C13 C14 C16 120.38(15) . . ?
C13 C14 H14 119.8 . . ?
C1 C2 C4 120.52(15) . . ?
C1 C2 H2A 119.7 . . ?
C4 C2 H2A 119.7 . . ?

loop_
_geom_bond_atom_site_label_1
_geom_bond_atom_site_label_2
_geom_bond_distance
_geom_bond_site_symmetry_2
_geom_bond_publ_flag
Sb1 Cl1 2.3822(3) . ?
Sb1 Cl4 2.5319(4) . ?
Sb1 Cl2 2.7666(4) . ?
Sb1 Cl5 2.5569(4) . ?
Sb1 Cl3 2.5998(4) . ?
O1 C7 1.2121(18) . ?
O2 C19 1.2130(18) . ?
N2 H2 0.8800 . ?
N2 C8 1.3779(18) . ?
N2 C7 1.3848(18) . ?
N4 H4A 0.8800 . ?
N4 C20 1.3821(19) . ?
N4 C19 1.3820(18) . ?
N3 C23 1.338(2) . ?
N3 C24 1.329(2) . ?
N3 H3A 0.80(2) . ?
N1 C12 1.324(2) . ?
N1 C11 1.336(2) . ?
N1 H1 0.82(2) . ?
C22 H22 0.9500 . ?
C22 C20 1.398(2) . ?
C22 C23 1.360(2) . ?
C8 C10 1.396(2) . ?
C8 C9 1.399(2) . ?
C20 C21 1.396(2) . ?
C18 C19 1.491(2) . ?
C18 C17 1.392(2) . ?
C18 C16 1.392(2) . ?
C23 H23 0.955(18) . ?
C10 H10 0.9500 . ?
C10 C12 1.365(2) . ?
C6 C7 1.493(2) . ?
C6 C5 1.393(2) . ?
C6 C4 1.392(2) . ?
C21 H21 0.9500 . ?
C21 C24 1.364(2) . ?
C12 H12 0.9500 . ?
C1 H1A 0.9500 . ?
C1 C3 1.384(2) . ?
C1 C2 1.379(2) . ?
C24 H24 0.92(2) . ?
C17 H17 0.9500 . ?
C17 C15 1.386(2) . ?
C9 H9 0.9500 . ?
C9 C11 1.360(2) . ?
C5 H5 0.9500 . ?
C5 C3 1.380(2) . ?
C4 H4 0.9500 . ?
C4 C2 1.388(2) . ?
C11 H11 0.9500 . ?
C3 H3 0.9500 . ?
C16 H16 0.9500 . ?
C16 C14 1.384(2) . ?
C15 H15 0.9500 . ?
C15 C13 1.383(2) . ?
C13 H13 0.9500 . ?
C13 C14 1.380(3) . ?
C14 H14 0.9500 . ?
C2 H2A 0.9500 . ?

loop_
_geom_torsion_atom_site_label_1
_geom_torsion_atom_site_label_2
_geom_torsion_atom_site_label_3
_geom_torsion_atom_site_label_4
_geom_torsion
_geom_torsion_site_symmetry_1
_geom_torsion_site_symmetry_2
_geom_torsion_site_symmetry_3
_geom_torsion_site_symmetry_4
_geom_torsion_publ_flag
N2 C8 C10 C12 -179.77(15) . . . . ?
N2 C8 C9 C11 179.62(15) . . . . ?
N4 C20 C21 C24 -178.18(15) . . . . ?
C22 C20 C21 C24 1.8(2) . . . . ?
C8 N2 C7 O1 -0.5(2) . . . . ?
C8 N2 C7 C6 -179.86(13) . . . . ?
C8 C10 C12 N1 0.0(3) . . . . ?
C8 C9 C11 N1 0.3(3) . . . . ?
C20 N4 C19 O2 0.9(2) . . . . ?
C20 N4 C19 C18 -178.26(13) . . . . ?
C20 C22 C23 N3 -0.3(2) . . . . ?
C20 C21 C24 N3 -0.7(3) . . . . ?
C18 C17 C15 C13 0.1(2) . . . . ?
C18 C16 C14 C13 0.1(3) . . . . ?
C23 N3 C24 C21 -0.9(3) . . . . ?
C23 C22 C20 N4 178.69(14) . . . . ?
C23 C22 C20 C21 -1.3(2) . . . . ?
C10 C8 C9 C11 -0.6(2) . . . . ?
C19 N4 C20 C22 166.50(14) . . . . ?
C19 N4 C20 C21 -13.5(2) . . . . ?
C19 C18 C17 C15 -179.29(14) . . . . ?
C19 C18 C16 C14 179.24(14) . . . . ?
C6 C5 C3 C1 0.5(2) . . . . ?
C6 C4 C2 C1 0.9(3) . . . . ?
C7 N2 C8 C10 -0.3(2) . . . . ?
C7 N2 C8 C9 179.45(14) . . . . ?
C7 C6 C5 C3 -178.74(14) . . . . ?
C7 C6 C4 C2 178.03(14) . . . . ?
C12 N1 C11 C9 0.2(3) . . . . ?
C24 N3 C23 C22 1.4(2) . . . . ?
C17 C18 C19 O2 175.70(15) . . . . ?
C17 C18 C19 N4 -5.1(2) . . . . ?
C17 C18 C16 C14 -0.4(2) . . . . ?
C17 C15 C13 C14 -0.5(3) . . . . ?
C9 C8 C10 C12 0.5(2) . . . . ?
C5 C6 C7 O1 -5.5(2) . . . . ?
C5 C6 C7 N2 173.76(13) . . . . ?
C5 C6 C4 C2 -1.7(2) . . . . ?
C4 C6 C7 O1 174.71(15) . . . . ?
C4 C6 C7 N2 -6.0(2) . . . . ?
C4 C6 C5 C3 1.0(2) . . . . ?
C11 N1 C12 C10 -0.4(3) . . . . ?
C3 C1 C2 C4 0.6(3) . . . . ?
C16 C18 C19 O2 -4.0(2) . . . . ?
C16 C18 C19 N4 175.20(13) . . . . ?
C16 C18 C17 C15 0.4(2) . . . . ?
C15 C13 C14 C16 0.4(3) . . . . ?
C2 C1 C3 C5 -1.3(3) . . . . ?
